data_4110287
loop_
_publ_author_name
'Jong Woo Han'
'Craig L. Hill'

_publ_contact_author_address
;
Department of Chemistry
Emory University
1515 Dickey Dr.
Atlanta, GA 30322
United States of America
;
_publ_contact_author_email chill@emory.edu
_publ_contact_author_name 'Professor Craig L. Hill'
_publ_section_title
;
 A Coordination Network That Catalyzes O2-Based Oxidations
;
_journal_name_full 'Journal of the American Chemical Society'
_journal_page_first 15094
_journal_page_last 15095
_journal_paper_doi 10.1021/ja069319v
_journal_volume 129
_journal_year 2007
_chemical_formula_moiety 'C45.50 H41 N6.50 O28.25 Tb V6'
_chemical_formula_sum 'C45.5 H41 N6.5 O28.25 Tb V6'
_chemical_formula_weight 1595.41
_chemical_name_common Tb1
_space_group_IT_number 14
_symmetry_cell_setting monoclinic
_symmetry_space_group_name_Hall '-P 2ybc'
_symmetry_space_group_name_H-M 'P 1 21/c 1'
_atom_sites_solution_hydrogens geom
_atom_sites_solution_primary direct
_atom_sites_solution_secondary difmap
_audit_creation_method SHELXL-97
_cell_angle_alpha 90.00
_cell_angle_beta 93.923(5)
_cell_angle_gamma 90.00
_cell_formula_units_Z 4
_cell_length_a 13.102(4)
_cell_length_b 26.279(9)
_cell_length_c 26.104(6)
_cell_measurement_reflns_used 1348
_cell_measurement_temperature 173(2)
_cell_measurement_theta_max 17.70
_cell_measurement_theta_min 2.20
_cell_volume 8967(5)
_computing_cell_refinement 'Bruker SMART'
_computing_data_collection 'Bruker SMART'
_computing_data_reduction 'Bruker SAINT'
_computing_molecular_graphics 'Bruker SHELXTL'
_computing_publication_material 'Bruker SHELXTL'
_computing_structure_refinement 'SHELXL-97 (Sheldrick, 1997)'
_computing_structure_solution 'SHELXS-97 (Sheldrick, 1990)'
_diffrn_ambient_temperature 173(2)
_diffrn_measured_fraction_theta_full 1.000
_diffrn_measured_fraction_theta_max 1.000
_diffrn_measurement_device_type 'CCD area detector'
_diffrn_measurement_method 'phi and omega scans'
_diffrn_radiation_monochromator graphite
_diffrn_radiation_source 'fine-focus sealed tube'
_diffrn_radiation_type MoK\a
_diffrn_radiation_wavelength 0.71073
_diffrn_reflns_av_R_equivalents 0.0988
_diffrn_reflns_av_sigmaI/netI 0.1037
_diffrn_reflns_limit_h_max 13
_diffrn_reflns_limit_h_min -13
_diffrn_reflns_limit_k_max 26
_diffrn_reflns_limit_k_min -27
_diffrn_reflns_limit_l_max 21
_diffrn_reflns_limit_l_min -27
_diffrn_reflns_number 34327
_diffrn_reflns_theta_full 21.97
_diffrn_reflns_theta_max 21.97
_diffrn_reflns_theta_min 1.55
_exptl_absorpt_coefficient_mu 1.436
_exptl_absorpt_correction_T_max 0.9317
_exptl_absorpt_correction_T_min 0.7923
_exptl_absorpt_correction_type multi-scan
_exptl_absorpt_process_details 'SADABS V2.08, Sheldrick 2003'
_exptl_crystal_colour orange-red
_exptl_crystal_density_diffrn 1.182
_exptl_crystal_description plate
_exptl_crystal_F_000 3154
_exptl_crystal_size_max 0.17
_exptl_crystal_size_mid 0.16
_exptl_crystal_size_min 0.05
_refine_diff_density_max 2.141
_refine_diff_density_min -2.250
_refine_diff_density_rms 0.273
_refine_ls_extinction_method none
_refine_ls_goodness_of_fit_ref 1.137
_refine_ls_hydrogen_treatment constr
_refine_ls_matrix_type full
_refine_ls_number_parameters 707
_refine_ls_number_reflns 10930
_refine_ls_number_restraints 31
_refine_ls_restrained_S_all 1.135
_refine_ls_R_factor_all 0.1666
_refine_ls_R_factor_gt 0.1318
_refine_ls_shift/su_max 0.005
_refine_ls_shift/su_mean 0.001
_refine_ls_structure_factor_coef Fsqd
_refine_ls_weighting_details 'calc w=1/[\s^2^(Fo^2^)+(0.1647P)^2^+208.9801P] where P=(Fo^2^+2Fc^2^)/3'
_refine_ls_weighting_scheme calc
_refine_ls_wR_factor_gt 0.3367
_refine_ls_wR_factor_ref 0.3582
_reflns_number_gt 7921
_reflns_number_total 10930
_reflns_threshold_expression >2sigma(I)
_cod_data_source_file ja069319v-file002.cif
_cod_data_source_block squeezed-Tb1
_cod_depositor_comments
;
 Replacing the _cod_related_optimal_structure data name with the shorter
 version (_cod_related_optimal_struct) that is formally defined in the
 'cif_cod' dictionary.

 Antanas Vaitkus,
 2018-11-16

 Removed the _cod_suboptimal_structure data item in preparation for
 its deprecation. The fact that the structure is a suboptimal one
 should be derived from the presence of the _cod_related_optimal_struct
 data item.

 Antanas Vaitkus,
 2019-05-21
;
_cod_original_formula_sum 'C45.50 H41 N6.50 O28.25 Tb V6'
_cod_related_optimal_struct 4110275
_cod_database_code 4110287

loop_
_symmetry_equiv_pos_as_xyz
'x, y, z'
'-x, y+1/2, -z+1/2'
'-x, -y, -z'
'x, -y-1/2, z-1/2'

loop_
_atom_site_label
_atom_site_type_symbol
_atom_site_fract_x
_atom_site_fract_y
_atom_site_fract_z
_atom_site_U_iso_or_equiv
_atom_site_adp_type
_atom_site_occupancy
_atom_site_symmetry_multiplicity
_atom_site_calc_flag
_atom_site_refinement_flags
C1 C -0.029(2) -0.3632(9) 0.3226(12) 0.077(8) Uani 1 1 d .
H1A H 0.0228 -0.3901 0.3293 0.093 Uiso 1 1 calc R
H1B H -0.0681 -0.3711 0.2897 0.093 Uiso 1 1 calc R
C2 C -0.1868(18) -0.3262(10) 0.3563(11) 0.074(8) Uani 1 1 d .
H2A H -0.2261 -0.3353 0.3238 0.089 Uiso 1 1 calc R
H2B H -0.2338 -0.3278 0.3844 0.089 Uiso 1 1 calc R
C3 C -0.103(2) -0.3627(11) 0.3664(12) 0.079(9) Uani 1 1 d .
C4 C -0.0455(18) -0.3577(9) 0.4176(11) 0.071(8) Uani 1 1 d .
H4A H -0.0925 -0.3614 0.4455 0.085 Uiso 1 1 calc R
H4B H 0.0082 -0.3842 0.4219 0.085 Uiso 1 1 calc R
C5 C -0.192(3) -0.4349(16) 0.3323(16) 0.130(14) Uiso 1 1 d .
H5A H -0.1414 -0.4403 0.3063 0.156 Uiso 1 1 calc R
H5B H -0.2389 -0.4077 0.3193 0.156 Uiso 1 1 calc R
C6 C 0.081(2) -0.0847(11) 0.4037(12) 0.083(9) Uani 1 1 d .
H6A H 0.1174 -0.0770 0.4374 0.100 Uiso 1 1 calc R
H6B H 0.0287 -0.0582 0.3964 0.100 Uiso 1 1 calc R
C7 C 0.1017(18) -0.0943(7) 0.3081(11) 0.066(8) Uani 1 1 d .
H7A H 0.0509 -0.0671 0.3002 0.080 Uiso 1 1 calc R
H7B H 0.1530 -0.0927 0.2820 0.080 Uiso 1 1 calc R
C8 C 0.157(2) -0.0840(10) 0.3625(13) 0.085(10) Uani 1 1 d .
C9 C 0.2401(18) -0.1223(9) 0.3702(11) 0.070(8) Uani 1 1 d .
H9A H 0.2877 -0.1184 0.3426 0.084 Uiso 1 1 calc R
H9B H 0.2791 -0.1154 0.4033 0.084 Uiso 1 1 calc R
C10 C 0.266(4) -0.013(2) 0.332(2) 0.19(2) Uiso 1 1 d D
H10A H 0.2361 -0.0148 0.2960 0.229 Uiso 1 1 calc R
H10B H 0.3287 -0.0342 0.3347 0.229 Uiso 1 1 calc R
C11 C 0.291(4) 0.041(2) 0.347(2) 0.23(3) Uiso 1 1 d D
C12 C 0.270(3) 0.0782(18) 0.309(2) 0.18(2) Uiso 1 1 d D
H12 H 0.2370 0.0683 0.2767 0.219 Uiso 1 1 calc R
C13 C 0.297(2) 0.1298(18) 0.3165(14) 0.158(17) Uiso 1 1 d D
H13 H 0.2824 0.1546 0.2906 0.189 Uiso 1 1 calc R
C14 C 0.346(2) 0.1432(12) 0.3636(13) 0.090(9) Uiso 1 1 d D
C15 C 0.373(4) 0.113(3) 0.406(2) 0.40(6) Uiso 1 1 d D
H15 H 0.4062 0.1225 0.4384 0.477 Uiso 1 1 calc R
C16 C 0.340(4) 0.064(4) 0.390(3) 0.34(5) Uiso 1 1 d D
H16 H 0.3546 0.0396 0.4165 0.402 Uiso 1 1 calc R
C17 C 0.3824(16) 0.1952(7) 0.3694(10) 0.044(6) Uani 1 1 d .
C18 C 0.5870(15) 0.3792(8) 0.3766(7) 0.037(5) Uani 1 1 d U
C19 C 0.641(2) 0.4269(13) 0.3643(9) 0.094(9) Uiso 1 1 d D
C20 C 0.602(2) 0.4752(12) 0.3733(9) 0.087(9) Uiso 1 1 d D
H20 H 0.5390 0.4781 0.3891 0.104 Uiso 1 1 calc R
C21 C 0.655(3) 0.5209(19) 0.3592(12) 0.160(18) Uiso 1 1 d D
H21 H 0.6275 0.5536 0.3656 0.192 Uiso 1 1 calc R
C22 C 0.745(3) 0.5156(17) 0.3363(12) 0.133(14) Uiso 1 1 d D
C23 C 0.787(3) 0.4673(14) 0.3270(10) 0.108(11) Uiso 1 1 d D
H23 H 0.8506 0.4652 0.3115 0.130 Uiso 1 1 calc R
C24 C 0.737(2) 0.4217(12) 0.3402(9) 0.084(9) Uiso 1 1 d D
H24 H 0.7652 0.3893 0.3335 0.101 Uiso 1 1 calc R
C25 C 0.5309(15) 0.3098(9) 0.2432(8) 0.047(6) Uani 1 1 d .
H25 H 0.5870 0.3203 0.2657 0.056 Uiso 1 1 calc R
C26 C 0.5466(14) 0.2940(8) 0.1950(8) 0.047(6) Uani 1 1 d .
H26 H 0.6143 0.2939 0.1842 0.056 Uiso 1 1 calc R
C27 C 0.4699(14) 0.2786(8) 0.1620(8) 0.038(5) Uani 1 1 d .
C28 C 0.3692(15) 0.2797(9) 0.1790(9) 0.055(6) Uani 1 1 d .
H28 H 0.3123 0.2699 0.1567 0.066 Uiso 1 1 calc R
C29 C 0.3560(15) 0.2950(9) 0.2273(8) 0.052(7) Uani 1 1 d .
H29 H 0.2892 0.2947 0.2392 0.062 Uiso 1 1 calc R
C30 C 0.4842(14) 0.2622(9) 0.1078(8) 0.046(6) Uani 1 1 d .
C31 C 0.4226(14) 0.2639(11) 0.5222(9) 0.065(8) Uani 1 1 d U
H31 H 0.3665 0.2688 0.4977 0.078 Uiso 1 1 calc R
C32 C 0.4069(15) 0.2435(10) 0.5728(8) 0.060(7) Uani 1 1 d .
H32 H 0.3399 0.2341 0.5809 0.072 Uiso 1 1 calc R
C33 C 0.5827(17) 0.2523(11) 0.5944(9) 0.067(8) Uani 1 1 d .
H33 H 0.6388 0.2497 0.6193 0.081 Uiso 1 1 calc R
C34 C 0.5984(16) 0.2694(11) 0.5483(10) 0.068(8) Uani 1 1 d .
H34 H 0.6663 0.2775 0.5405 0.081 Uiso 1 1 calc R
C35 C 0.7506(15) 0.2563(10) 0.3371(10) 0.061(7) Uani 1 1 d .
H35 H 0.7140 0.2627 0.3051 0.073 Uiso 1 1 calc R
C36 C 0.8528(15) 0.2648(9) 0.3437(9) 0.051(6) Uani 1 1 d .
H36 H 0.8882 0.2741 0.3146 0.061 Uiso 1 1 calc R
C37 C 0.9079(14) 0.2606(10) 0.3899(8) 0.048(6) Uani 1 1 d .
C38 C 0.8529(17) 0.2450(12) 0.4316(10) 0.081(9) Uani 1 1 d .
H38 H 0.8863 0.2409 0.4648 0.097 Uiso 1 1 calc R
C39 C 0.7518(16) 0.2359(10) 0.4235(10) 0.062(7) Uani 1 1 d .
H39 H 0.7139 0.2273 0.4520 0.074 Uiso 1 1 calc R
C40 C 0.1812(14) 0.2825(11) 0.3608(9) 0.064(8) Uani 1 1 d .
H40 H 0.2228 0.2785 0.3327 0.077 Uiso 1 1 calc R
C41 C 0.0796(14) 0.2671(9) 0.3560(9) 0.053(6) Uani 1 1 d .
H41 H 0.0514 0.2523 0.3249 0.064 Uiso 1 1 calc R
C42 C 0.0205(16) 0.2738(10) 0.3973(8) 0.058(7) Uani 1 1 d .
C43 C 0.0636(17) 0.2927(12) 0.4393(11) 0.085(10) Uani 1 1 d .
H43 H 0.0238 0.2956 0.4683 0.102 Uiso 1 1 calc R
C44 C 0.1633(18) 0.3089(12) 0.4443(9) 0.078(9) Uani 1 1 d .
H44 H 0.1909 0.3241 0.4753 0.094 Uiso 1 1 calc R
C1S C 0.476(8) 0.158(4) 0.215(4) 0.14(4) Uiso 0.40 1 d P
H1S H 0.4516 0.1778 0.2420 0.165 Uiso 0.40 1 calc PR
C2S C 0.586(9) 0.123(5) 0.160(4) 0.17(5) Uiso 0.40 1 d P
H2S1 H 0.5215 0.1232 0.1384 0.250 Uiso 0.40 1 calc PR
H2S2 H 0.6103 0.0877 0.1639 0.250 Uiso 0.40 1 calc PR
H2S3 H 0.6374 0.1428 0.1427 0.250 Uiso 0.40 1 calc PR
C3S C 0.621(8) 0.154(4) 0.254(4) 0.15(4) Uiso 0.40 1 d P
H3S1 H 0.6920 0.1443 0.2510 0.219 Uiso 0.40 1 calc PR
H3S2 H 0.5924 0.1336 0.2816 0.219 Uiso 0.40 1 calc PR
H3S3 H 0.6171 0.1902 0.2633 0.219 Uiso 0.40 1 calc PR
N1 N -0.146(2) -0.4196(10) 0.3717(9) 0.103(10) Uani 1 1 d .
H1 H -0.1371 -0.4379 0.3999 0.124 Uiso 1 1 calc R
N2 N 0.200(2) -0.0301(10) 0.3636(13) 0.123(11) Uani 1 1 d .
H2 H 0.1788 -0.0090 0.3869 0.147 Uiso 1 1 calc R
N3 N 0.2207(11) 0.3027(7) 0.4042(6) 0.044(5) Uani 1 1 d .
N4 N 0.4345(11) 0.3106(6) 0.2591(6) 0.037(4) Uani 1 1 d .
N5 N 0.7030(12) 0.2386(7) 0.3774(8) 0.053(5) Uani 1 1 d .
N6 N 0.5198(12) 0.2759(8) 0.5107(7) 0.054(5) Uani 1 1 d .
N1S N 0.570(3) 0.1462(16) 0.2129(17) 0.041(10) Uiso 0.40 1 d P
O1 O 0.1774(13) -0.3469(7) 0.3862(8) 0.088(6) Uani 1 1 d .
O2 O 0.0198(11) -0.3158(6) 0.3187(6) 0.064(5) Uani 1 1 d .
O3 O 0.0011(10) -0.3061(6) 0.4186(6) 0.059(4) Uani 1 1 d .
O4 O -0.1355(13) -0.2849(8) 0.2501(7) 0.086(6) Uani 1 1 d .
O5 O -0.1476(10) -0.2767(6) 0.3527(6) 0.054(4) Uani 1 1 d .
O6 O -0.1703(11) -0.2668(7) 0.4541(6) 0.074(5) Uani 1 1 d .
O7 O 0.1983(9) -0.2636(6) 0.3282(6) 0.051(4) Uani 1 1 d .
O8 O 0.0458(9) -0.2347(6) 0.2613(5) 0.047(4) Uani 1 1 d .
O9 O 0.1764(10) -0.2546(6) 0.4292(6) 0.060(5) Uani 1 1 d .
O10 O 0.0259(9) -0.2245(5) 0.3626(5) 0.040(3) Uani 1 1 d .
O11 O -0.1237(10) -0.1938(6) 0.2951(7) 0.066(5) Uani 1 1 d .
O12 O 0.0073(12) -0.2135(7) 0.4616(6) 0.076(5) Uani 1 1 d .
O13 O -0.1422(11) -0.1859(7) 0.3956(7) 0.071(5) Uani 1 1 d .
O14 O 0.2229(10) -0.1819(6) 0.2675(6) 0.055(4) Uani 1 1 d .
O15 O 0.2032(9) -0.1739(6) 0.3702(5) 0.048(4) Uani 1 1 d .
O16 O 0.0508(10) -0.1427(5) 0.3042(6) 0.057(4) Uani 1 1 d .
O17 O 0.1849(14) -0.1633(8) 0.4730(6) 0.093(7) Uani 1 1 d .
O18 O 0.0345(12) -0.1326(6) 0.4056(7) 0.066(5) Uani 1 1 d .
O19 O -0.1164(14) -0.0999(7) 0.3408(10) 0.111(8) Uani 1 1 d .
O20 O 0.3891(10) 0.2256(5) 0.3334(6) 0.054(4) Uani 1 1 d .
O21 O 0.4040(13) 0.2131(7) 0.4166(7) 0.075(5) Uani 1 1 d .
O22 O 0.6230(9) 0.3362(6) 0.3643(5) 0.047(4) Uani 1 1 d .
O23 O 0.5005(10) 0.3816(5) 0.3953(5) 0.050(4) Uani 1 1 d .
O24 O 0.3175(9) 0.3181(6) 0.4089(5) 0.051(4) Uani 1 1 d .
O25 O 0.4177(9) 0.3293(5) 0.3049(5) 0.040(3) Uani 1 1 d .
O26 O 0.6008(10) 0.2295(6) 0.3714(5) 0.055(4) Uani 1 1 d U
O27 O 0.5389(12) 0.2967(7) 0.4670(6) 0.071(5) Uani 1 1 d .
O1S O 0.416(5) 0.141(2) 0.177(3) 0.12(2) Uiso 0.40 1 d P
Tb1 Tb 0.47275(6) 0.29010(4) 0.38343(4) 0.0329(4) Uani 1 1 d .
V1 V 0.1389(2) -0.20393(14) 0.30453(15) 0.0462(10) Uani 1 1 d .
V2 V 0.1211(3) -0.19339(18) 0.42881(17) 0.0669(13) Uani 1 1 d .
V3 V -0.0682(3) -0.15427(17) 0.3486(2) 0.0740(15) Uani 1 1 d .
V4 V -0.0857(3) -0.24451(18) 0.41826(17) 0.0608(12) Uani 1 1 d .
V5 V -0.0674(3) -0.25567(17) 0.29460(16) 0.0588(12) Uani 1 1 d .
V6 V 0.1211(3) -0.29492(16) 0.37490(19) 0.0644(13) Uani 1 1 d .

loop_
_atom_site_aniso_label
_atom_site_aniso_U_11
_atom_site_aniso_U_22
_atom_site_aniso_U_33
_atom_site_aniso_U_23
_atom_site_aniso_U_13
_atom_site_aniso_U_12
C1 0.068(17) 0.047(16) 0.12(2) 0.004(15) 0.022(17) -0.033(13)
C2 0.038(14) 0.08(2) 0.10(2) 0.015(16) -0.018(14) -0.042(14)
C3 0.063(18) 0.08(2) 0.09(2) 0.013(16) -0.008(17) -0.054(16)
C4 0.042(14) 0.067(18) 0.11(2) 0.022(16) 0.018(15) 0.023(13)
C6 0.061(18) 0.08(2) 0.11(2) -0.024(18) 0.017(17) -0.006(15)
C7 0.055(15) 0.015(11) 0.13(2) 0.024(13) 0.030(16) -0.005(10)
C8 0.056(17) 0.056(18) 0.14(3) -0.023(18) -0.014(18) -0.030(14)
C9 0.047(15) 0.051(16) 0.11(2) 0.008(15) 0.001(14) -0.033(13)
C17 0.042(13) 0.021(12) 0.071(18) -0.008(12) 0.013(12) -0.012(9)
C18 0.042(13) 0.044(14) 0.026(11) -0.002(10) 0.008(10) -0.042(11)
C25 0.027(12) 0.075(16) 0.038(14) 0.008(11) -0.001(10) -0.002(10)
C26 0.013(10) 0.067(15) 0.062(16) -0.020(13) 0.018(10) -0.014(10)
C27 0.028(11) 0.047(13) 0.038(13) -0.007(10) -0.013(9) -0.002(9)
C28 0.026(12) 0.083(18) 0.056(16) -0.012(13) -0.005(10) -0.002(11)
C29 0.024(11) 0.099(19) 0.033(13) -0.043(13) 0.002(9) -0.022(11)
C30 0.019(11) 0.073(16) 0.047(14) -0.013(12) 0.001(10) -0.004(10)
C31 0.006(10) 0.14(2) 0.048(15) 0.006(15) -0.015(10) 0.003(12)
C32 0.015(11) 0.12(2) 0.040(14) -0.001(14) -0.004(10) -0.022(12)
C33 0.030(13) 0.12(2) 0.051(17) 0.015(15) 0.013(11) 0.002(13)
C34 0.018(11) 0.12(2) 0.066(18) 0.023(16) -0.003(12) -0.019(12)
C35 0.020(12) 0.10(2) 0.070(18) 0.001(15) 0.022(12) -0.013(12)
C36 0.027(12) 0.069(16) 0.059(16) 0.018(12) 0.013(11) 0.006(11)
C37 0.014(10) 0.098(18) 0.031(13) 0.018(12) -0.001(9) -0.003(10)
C38 0.035(14) 0.15(3) 0.063(18) 0.045(18) 0.017(12) 0.007(15)
C39 0.022(12) 0.091(19) 0.072(19) 0.005(15) 0.009(12) -0.012(12)
C40 0.012(11) 0.13(2) 0.049(16) 0.015(16) 0.015(10) 0.009(13)
C41 0.021(11) 0.090(18) 0.049(15) -0.019(13) 0.000(10) -0.009(11)
C42 0.037(13) 0.11(2) 0.028(13) -0.028(13) 0.010(11) -0.025(13)
C43 0.029(14) 0.16(3) 0.07(2) -0.013(19) 0.037(13) -0.024(16)
C44 0.040(15) 0.15(3) 0.044(16) -0.005(16) 0.019(12) -0.001(15)
N1 0.11(2) 0.12(2) 0.072(17) 0.019(15) 0.003(15) -0.088(18)
N2 0.13(3) 0.081(19) 0.16(3) -0.022(18) 0.05(2) -0.044(18)
N3 0.018(9) 0.082(14) 0.032(11) 0.005(9) -0.002(8) -0.007(8)
N4 0.031(10) 0.043(10) 0.037(11) -0.005(8) 0.010(8) 0.001(8)
N5 0.018(10) 0.053(12) 0.084(16) 0.000(11) -0.020(10) -0.003(8)
N6 0.030(10) 0.085(15) 0.045(12) -0.007(10) -0.007(9) -0.021(9)
O1 0.058(11) 0.076(13) 0.132(17) 0.066(12) 0.021(11) 0.017(9)
O2 0.040(9) 0.082(12) 0.072(11) 0.033(9) 0.018(8) -0.022(8)
O3 0.033(8) 0.056(10) 0.086(12) 0.036(9) 0.006(8) -0.013(7)
O4 0.059(11) 0.127(17) 0.070(12) -0.009(11) -0.003(9) -0.054(11)
O5 0.025(7) 0.078(12) 0.057(10) 0.023(8) -0.009(7) -0.009(7)
O6 0.029(8) 0.124(15) 0.068(12) 0.014(10) 0.008(8) -0.022(9)
O7 0.021(7) 0.072(10) 0.061(10) 0.030(8) 0.013(7) 0.003(7)
O8 0.026(7) 0.072(10) 0.042(9) 0.002(7) 0.003(6) -0.024(7)
O9 0.024(8) 0.095(13) 0.060(10) 0.033(9) -0.010(7) -0.019(8)
O10 0.020(7) 0.048(9) 0.053(9) -0.010(7) -0.001(6) -0.006(6)
O11 0.021(8) 0.064(11) 0.109(14) 0.033(10) -0.014(8) -0.003(7)
O12 0.051(10) 0.104(14) 0.073(12) -0.002(10) 0.016(9) -0.043(10)
O13 0.027(8) 0.082(12) 0.104(14) 0.008(10) 0.010(8) -0.003(8)
O14 0.023(7) 0.074(11) 0.068(11) 0.025(9) 0.005(7) -0.013(7)
O15 0.026(7) 0.065(10) 0.052(10) 0.017(8) -0.003(6) -0.016(7)
O16 0.024(7) 0.052(10) 0.091(12) 0.031(8) -0.016(7) -0.002(7)
O17 0.084(13) 0.142(18) 0.052(11) -0.008(11) 0.001(10) -0.063(13)
O18 0.061(10) 0.047(10) 0.094(13) -0.009(9) 0.026(9) -0.015(8)
O19 0.052(11) 0.065(13) 0.22(3) 0.011(14) 0.021(14) 0.017(10)
O20 0.038(8) 0.041(9) 0.081(12) 0.021(9) -0.015(8) -0.015(7)
O21 0.075(12) 0.075(12) 0.074(13) 0.023(11) 0.010(10) -0.018(10)
O22 0.024(7) 0.058(10) 0.060(10) -0.011(8) 0.017(7) -0.011(7)
O23 0.037(8) 0.056(9) 0.061(10) -0.010(8) 0.033(7) -0.017(7)
O24 0.023(8) 0.072(10) 0.058(10) 0.002(8) 0.007(7) -0.023(7)
O25 0.032(7) 0.060(9) 0.028(8) 0.002(7) 0.004(6) 0.004(6)
O26 0.041(9) 0.072(11) 0.049(9) -0.025(8) -0.028(7) -0.022(7)
O27 0.056(10) 0.124(16) 0.034(9) 0.029(10) 0.003(8) -0.025(10)
Tb1 0.0153(5) 0.0495(6) 0.0337(6) 0.0046(5) 0.0013(4) -0.0119(4)
V1 0.0222(18) 0.050(2) 0.066(3) 0.018(2) 0.0039(17) -0.0095(16)
V2 0.043(2) 0.091(3) 0.066(3) 0.009(2) -0.004(2) -0.031(2)
V3 0.027(2) 0.065(3) 0.130(4) 0.019(3) 0.009(2) 0.0056(19)
V4 0.026(2) 0.089(3) 0.068(3) 0.011(2) 0.0085(19) -0.014(2)
V5 0.034(2) 0.083(3) 0.058(3) 0.022(2) -0.0052(19) -0.028(2)
V6 0.029(2) 0.063(3) 0.102(4) 0.037(3) 0.010(2) -0.0040(19)

loop_
_atom_type_symbol
_atom_type_description
_atom_type_scat_dispersion_real
_atom_type_scat_dispersion_imag
_atom_type_scat_source
C C 0.0033 0.0016 'International Tables Vol C Tables 4.2.6.8 and 6.1.1.4'
H H 0.0000 0.0000 'International Tables Vol C Tables 4.2.6.8 and 6.1.1.4'
N N 0.0061 0.0033 'International Tables Vol C Tables 4.2.6.8 and 6.1.1.4'
O O 0.0106 0.0060 'International Tables Vol C Tables 4.2.6.8 and 6.1.1.4'
V V 0.3005 0.5294 'International Tables Vol C Tables 4.2.6.8 and 6.1.1.4'
Tb Tb -0.1723 4.1537 'International Tables Vol C Tables 4.2.6.8 and 6.1.1.4'

loop_
_geom_angle_atom_site_label_1
_geom_angle_atom_site_label_2
_geom_angle_atom_site_label_3
_geom_angle
_geom_angle_site_symmetry_1
_geom_angle_site_symmetry_3
O2 C1 C3 111(2) . .
O5 C2 C3 110.2(17) . .
C2 C3 C4 115(3) . .
C2 C3 C1 112(2) . .
C4 C3 C1 111(2) . .
C2 C3 N1 111(2) . .
C4 C3 N1 99(2) . .
C1 C3 N1 107(2) . .
O3 C4 C3 106.1(19) . .
N1 C5 C22 117(3) . 1_445
O18 C6 C8 110(2) . .
O16 C7 C8 113.5(19) . .
C9 C8 C6 114(3) . .
C9 C8 N2 111(2) . .
C6 C8 N2 105(2) . .
C9 C8 C7 107(2) . .
C6 C8 C7 111(2) . .
N2 C8 C7 109(3) . .
O15 C9 C8 113.2(18) . .
N2 C10 C11 108(4) . .
C12 C11 C16 109(6) . .
C12 C11 C10 117(5) . .
C16 C11 C10 134(7) . .
C11 C12 C13 122(5) . .
C14 C13 C12 118(4) . .
C13 C14 C15 130(5) . .
C13 C14 C17 117(3) . .
C15 C14 C17 113(4) . .
C14 C15 C16 103(7) . .
C11 C16 C15 138(9) . .
O20 C17 O21 116.9(18) . .
O20 C17 C14 124(2) . .
O21 C17 C14 118(2) . .
O20 C17 Tb1 58.1(10) . .
O21 C17 Tb1 59.9(10) . .
C14 C17 Tb1 173.7(18) . .
O23 C18 O22 119.9(15) . .
O23 C18 C19 120(2) . .
O22 C18 C19 120(2) . .
O23 C18 Tb1 61.3(9) . .
O22 C18 Tb1 58.8(8) . .
C19 C18 Tb1 170.9(14) . .
C20 C19 C24 120(3) . .
C20 C19 C18 123(3) . .
C24 C19 C18 117(3) . .
C19 C20 C21 121(3) . .
C22 C21 C20 118(5) . .
C21 C22 C23 122(4) . .
C21 C22 C5 115(4) . 1_665
C23 C22 C5 122(4) . 1_665
C22 C23 C24 122(4) . .
C23 C24 C19 117(3) . .
C26 C25 N4 119.5(19) . .
C27 C26 C25 122.3(18) . .
C26 C27 C28 117.7(19) . .
C26 C27 C30 123.7(18) . .
C28 C27 C30 118.5(17) . .
C29 C28 C27 118.7(19) . .
N4 C29 C28 122.0(18) . .
C32 C30 C33 118(2) 4_565 4_565
C32 C30 C27 122.9(18) 4_565 .
C33 C30 C27 119.0(19) 4_565 .
N6 C31 C32 118.6(18) . .
C30 C32 C31 121.2(18) 4_566 .
C34 C33 C30 121(2) . 4_566
C33 C34 N6 122(2) . .
N5 C35 C36 118(2) . .
C35 C36 C37 124(2) . .
C36 C37 C38 116.0(19) . .
C36 C37 C42 123.0(18) . 1_655
C38 C37 C42 121(2) . 1_655
C39 C38 C37 119(2) . .
N5 C39 C38 123(2) . .
N3 C40 C41 120.7(19) . .
C42 C41 C40 118(2) . .
C43 C42 C41 118(2) . .
C43 C42 C37 123.9(19) . 1_455
C41 C42 C37 117.7(19) . 1_455
C42 C43 C44 124(2) . .
N3 C44 C43 118(2) . .
N1S C1S O1S 115(10) . .
C5 N1 C3 113(3) . .
C10 N2 C8 124(4) . .
C40 N3 O24 121.1(16) . .
C40 N3 C44 120.7(18) . .
O24 N3 C44 118.2(18) . .
O25 N4 C29 120.3(15) . .
O25 N4 C25 119.8(16) . .
C29 N4 C25 119.8(17) . .
C39 N5 C35 120.5(18) . .
C39 N5 O26 120.3(19) . .
C35 N5 O26 118.7(19) . .
O27 N6 C31 121.9(18) . .
O27 N6 C34 119.6(17) . .
C31 N6 C34 118.3(19) . .
C3S N1S C1S 112(8) . .
C3S N1S C2S 138(8) . .
C1S N1S C2S 109(7) . .
C1 O2 V6 118.3(16) . .
C1 O2 V5 117.5(15) . .
V6 O2 V5 110.4(8) . .
C4 O3 V4 120.8(12) . .
C4 O3 V6 117.1(14) . .
V4 O3 V6 110.3(6) . .
C2 O5 V5 121.6(16) . .
C2 O5 V4 117.2(14) . .
V5 O5 V4 109.1(6) . .
V6 O7 V1 111.5(7) . .
V1 O8 V5 111.7(7) . .
V2 O9 V6 112.0(7) . .
V4 O10 V2 86.4(5) . .
V4 O10 V3 85.5(5) . .
V2 O10 V3 95.6(5) . .
V4 O10 V5 94.9(5) . .
V2 O10 V5 178.7(7) . .
V3 O10 V5 84.7(5) . .
V4 O10 V6 95.6(5) . .
V2 O10 V6 85.1(5) . .
V3 O10 V6 178.8(7) . .
V5 O10 V6 94.5(5) . .
V4 O10 V1 179.2(7) . .
V2 O10 V1 94.3(5) . .
V3 O10 V1 94.2(5) . .
V5 O10 V1 84.4(5) . .
V6 O10 V1 84.8(4) . .
V5 O11 V3 112.0(8) . .
V4 O12 V2 111.9(9) . .
V4 O13 V3 112.9(8) . .
C9 O15 V2 116.1(15) . .
C9 O15 V1 119.3(14) . .
V2 O15 V1 109.5(6) . .
C7 O16 V1 116.9(12) . .
C7 O16 V3 117.7(14) . .
V1 O16 V3 110.2(7) . .
C6 O18 V3 119.9(17) . .
C6 O18 V2 118.6(16) . .
V3 O18 V2 109.2(7) . .
C17 O20 Tb1 95.5(13) . .
C17 O21 Tb1 91.5(12) . .
C18 O22 Tb1 94.1(10) . .
C18 O23 Tb1 91.7(12) . .
N3 O24 Tb1 137.1(13) . .
N4 O25 Tb1 124.3(11) . .
N5 O26 Tb1 125.0(12) . .
N6 O27 Tb1 135.7(13) . .
O27 Tb1 O24 89.1(6) . .
O27 Tb1 O26 87.2(6) . .
O24 Tb1 O26 155.2(5) . .
O27 Tb1 O25 149.8(6) . .
O24 Tb1 O25 83.6(5) . .
O26 Tb1 O25 111.0(5) . .
O27 Tb1 O20 135.1(6) . .
O24 Tb1 O20 90.2(5) . .
O26 Tb1 O20 75.5(5) . .
O25 Tb1 O20 74.4(5) . .
O27 Tb1 O22 84.2(5) . .
O24 Tb1 O22 130.9(5) . .
O26 Tb1 O22 73.1(5) . .
O25 Tb1 O22 78.7(5) . .
O20 Tb1 O22 127.2(5) . .
O27 Tb1 O21 81.2(6) . .
O24 Tb1 O21 78.7(6) . .
O26 Tb1 O21 76.5(6) . .
O25 Tb1 O21 125.5(6) . .
O20 Tb1 O21 54.8(6) . .
O22 Tb1 O21 146.7(6) . .
O27 Tb1 O23 76.3(6) . .
O24 Tb1 O23 77.1(5) . .
O26 Tb1 O23 125.5(5) . .
O25 Tb1 O23 73.5(5) . .
O20 Tb1 O23 146.5(5) . .
O22 Tb1 O23 54.0(5) . .
O21 Tb1 O23 146.9(6) . .
O27 Tb1 C17 108.8(7) . .
O24 Tb1 C17 87.0(6) . .
O26 Tb1 C17 71.1(5) . .
O25 Tb1 C17 100.1(7) . .
O20 Tb1 C17 26.4(6) . .
O22 Tb1 C17 141.0(6) . .
O21 Tb1 C17 28.7(6) . .
O23 Tb1 C17 163.3(5) . .
O27 Tb1 C18 80.2(6) . .
O24 Tb1 C18 103.8(6) . .
O26 Tb1 C18 99.7(6) . .
O25 Tb1 C18 73.3(5) . .
O20 Tb1 C18 142.8(5) . .
O22 Tb1 C18 27.1(5) . .
O21 Tb1 C18 161.1(6) . .
O23 Tb1 C18 27.0(5) . .
C17 Tb1 C18 166.3(7) . .
O14 V1 O8 104.2(7) . .
O14 V1 O7 102.5(7) . .
O8 V1 O7 94.7(7) . .
O14 V1 O16 97.3(7) . .
O8 V1 O16 89.6(7) . .
O7 V1 O16 158.1(7) . .
O14 V1 O15 96.0(7) . .
O8 V1 O15 159.4(6) . .
O7 V1 O15 84.6(6) . .
O16 V1 O15 84.0(6) . .
O14 V1 O10 171.9(7) . .
O8 V1 O10 82.3(5) . .
O7 V1 O10 81.5(5) . .
O16 V1 O10 77.8(6) . .
O15 V1 O10 77.2(5) . .
O14 V1 V5 138.6(6) . .
O8 V1 V5 34.7(4) . .
O7 V1 V5 90.0(4) . .
O16 V1 V5 81.3(4) . .
O15 V1 V5 124.6(4) . .
O10 V1 V5 47.6(3) . .
O14 V1 V6 136.5(6) . .
O8 V1 V6 87.1(5) . .
O7 V1 V6 34.1(4) . .
O16 V1 V6 125.1(5) . .
O15 V1 V6 80.7(4) . .
O10 V1 V6 47.4(3) . .
V5 V1 V6 65.92(13) . .
O17 V2 O9 104.8(10) . .
O17 V2 O12 102.0(8) . .
O9 V2 O12 94.6(8) . .
O17 V2 O15 98.3(7) . .
O9 V2 O15 89.7(7) . .
O12 V2 O15 157.4(7) . .
O17 V2 O18 94.6(10) . .
O9 V2 O18 160.2(7) . .
O12 V2 O18 84.9(8) . .
O15 V2 O18 83.6(6) . .
O17 V2 O10 171.7(9) . .
O9 V2 O10 82.9(6) . .
O12 V2 O10 80.0(6) . .
O15 V2 O10 78.5(5) . .
O18 V2 O10 77.5(6) . .
O17 V2 V6 139.7(9) . .
O9 V2 V6 35.2(5) . .
O12 V2 V6 89.3(6) . .
O15 V2 V6 81.5(5) . .
O18 V2 V6 125.1(5) . .
O10 V2 V6 47.8(4) . .
O17 V2 V4 135.4(7) . .
O9 V2 V4 87.7(5) . .
O12 V2 V4 33.6(5) . .
O15 V2 V4 124.8(4) . .
O18 V2 V4 80.9(4) . .
O10 V2 V4 46.5(3) . .
V6 V2 V4 65.97(14) . .
O19 V3 O13 106.1(10) . .
O19 V3 O11 106.2(10) . .
O13 V3 O11 93.0(8) . .
O19 V3 O18 94.7(10) . .
O13 V3 O18 89.5(7) . .
O11 V3 O18 157.4(7) . .
O19 V3 O16 96.1(9) . .
O13 V3 O16 157.1(7) . .
O11 V3 O16 86.0(7) . .
O18 V3 O16 83.1(6) . .
O19 V3 O10 170.1(8) . .
O13 V3 O10 79.9(6) . .
O11 V3 O10 81.0(6) . .
O18 V3 O10 77.3(6) . .
O16 V3 O10 77.3(5) . .
O19 V3 V4 138.6(9) . .
O13 V3 V4 33.3(5) . .
O11 V3 V4 88.4(5) . .
O18 V3 V4 81.5(5) . .
O16 V3 V4 123.9(4) . .
O10 V3 V4 46.7(4) . .
O19 V3 V5 139.2(10) . .
O13 V3 V5 86.0(6) . .
O11 V3 V5 33.3(4) . .
O18 V3 V5 124.8(5) . .
O16 V3 V5 80.7(5) . .
O10 V3 V5 47.7(3) . .
V4 V3 V5 65.70(15) . .
O6 V4 O13 102.7(9) . .
O6 V4 O12 105.3(8) . .
O13 V4 O12 93.8(9) . .
O6 V4 O3 96.8(8) . .
O13 V4 O3 158.3(7) . .
O12 V4 O3 90.1(8) . .
O6 V4 O5 95.0(7) . .
O13 V4 O5 87.0(7) . .
O12 V4 O5 159.0(7) . .
O3 V4 O5 81.9(7) . .
O6 V4 O10 171.5(8) . .
O13 V4 O10 81.6(6) . .
O12 V4 O10 81.6(6) . .
O3 V4 O10 77.9(5) . .
O5 V4 O10 77.8(5) . .
O6 V4 V3 136.3(7) . .
O13 V4 V3 33.8(5) . .
O12 V4 V3 86.9(6) . .
O3 V4 V3 125.5(4) . .
O5 V4 V3 82.0(4) . .
O10 V4 V3 47.8(4) . .
O6 V4 V2 139.3(6) . .
O13 V4 V2 89.8(5) . .
O12 V4 V2 34.6(5) . .
O3 V4 V2 81.5(4) . .
O5 V4 V2 124.5(4) . .
O10 V4 V2 47.1(3) . .
V3 V4 V2 66.36(14) . .
O4 V5 O11 103.3(10) . .
O4 V5 O8 103.0(8) . .
O11 V5 O8 94.3(7) . .
O4 V5 O5 97.0(7) . .
O11 V5 O5 90.4(7) . .
O8 V5 O5 157.7(6) . .
O4 V5 O2 97.2(9) . .
O11 V5 O2 158.9(8) . .
O8 V5 O2 85.7(6) . .
O5 V5 O2 82.1(6) . .
O4 V5 O10 172.4(8) . .
O11 V5 O10 82.2(6) . .
O8 V5 O10 81.5(5) . .
O5 V5 O10 77.6(5) . .
O2 V5 O10 76.9(6) . .
O4 V5 V3 137.7(8) . .
O11 V5 V3 34.7(5) . .
O8 V5 V3 89.1(5) . .
O5 V5 V3 82.5(5) . .
O2 V5 V3 124.4(5) . .
O10 V5 V3 47.5(4) . .
O4 V5 V1 136.5(6) . .
O11 V5 V1 87.5(5) . .
O8 V5 V1 33.5(4) . .
O5 V5 V1 125.3(4) . .
O2 V5 V1 80.9(4) . .
O10 V5 V1 48.0(3) . .
V3 V5 V1 66.02(13) . .
O1 V6 O7 104.0(8) . .
O1 V6 O9 101.4(10) . .
O7 V6 O9 92.7(7) . .
O1 V6 O2 100.4(10) . .
O7 V6 O2 90.2(6) . .
O9 V6 O2 156.6(7) . .
O1 V6 O3 98.1(7) . .
O7 V6 O3 157.6(6) . .
O9 V6 O3 86.0(7) . .
O2 V6 O3 82.6(6) . .
O1 V6 O10 173.7(7) . .
O7 V6 O10 82.0(6) . .
O9 V6 O10 79.9(6) . .
O2 V6 O10 77.6(6) . .
O3 V6 O10 75.8(5) . .
O1 V6 V2 134.2(9) . .
O7 V6 V2 86.0(5) . .
O9 V6 V2 32.9(5) . .
O2 V6 V2 124.5(5) . .
O3 V6 V2 80.8(5) . .
O10 V6 V2 47.1(3) . .
O1 V6 V1 138.1(7) . .
O7 V6 V1 34.3(4) . .
O9 V6 V1 88.3(5) . .
O2 V6 V1 81.1(4) . .
O3 V6 V1 123.3(4) . .
O10 V6 V1 47.8(3) . .
V2 V6 V1 65.66(14) . .

loop_
_geom_bond_atom_site_label_1
_geom_bond_atom_site_label_2
_geom_bond_distance
_geom_bond_site_symmetry_2
C1 O2 1.41(3) .
C1 C3 1.55(4) .
C2 O5 1.41(3) .
C2 C3 1.47(4) .
C3 C4 1.49(4) .
C3 N1 1.61(3) .
C4 O3 1.49(3) .
C5 N1 1.22(4) .
C5 C22 1.55(5) 1_445
C6 O18 1.40(3) .
C6 C8 1.51(4) .
C7 O16 1.43(2) .
C7 C8 1.57(4) .
C8 C9 1.49(4) .
C8 N2 1.52(3) .
C9 O15 1.44(3) .
C10 N2 1.32(5) .
C10 C11 1.51(2) .
C11 C12 1.40(2) .
C11 C16 1.40(2) .
C12 C13 1.41(2) .
C13 C14 1.392(19) .
C14 C15 1.40(2) .
C14 C17 1.45(4) .
C15 C16 1.41(2) .
C17 O20 1.24(3) .
C17 O21 1.33(3) .
C17 Tb1 2.773(19) .
C18 O23 1.27(2) .
C18 O22 1.27(2) .
C18 C19 1.49(4) .
C18 Tb1 2.791(17) .
C19 C20 1.40(4) .
C19 C24 1.45(4) .
C20 C21 1.45(5) .
C21 C22 1.37(6) .
C22 C23 1.41(5) .
C22 C5 1.55(5) 1_665
C23 C24 1.42(4) .
C25 C26 1.35(3) .
C25 N4 1.36(2) .
C26 C27 1.34(3) .
C27 C28 1.42(3) .
C27 C30 1.51(3) .
C28 C29 1.34(3) .
C29 N4 1.34(2) .
C30 C32 1.33(3) 4_565
C30 C33 1.41(3) 4_565
C31 N6 1.37(3) .
C31 C32 1.45(3) .
C32 C30 1.33(3) 4_566
C33 C34 1.31(3) .
C33 C30 1.41(3) 4_566
C34 N6 1.38(3) .
C35 N5 1.34(3) .
C35 C36 1.36(3) .
C36 C37 1.37(3) .
C37 C38 1.41(3) .
C37 C42 1.52(3) 1_655
C38 C39 1.35(3) .
C39 N5 1.33(3) .
C40 N3 1.32(3) .
C40 C41 1.39(3) .
C41 C42 1.38(3) .
C42 C43 1.30(3) .
C42 C37 1.52(3) 1_455
C43 C44 1.37(3) .
C44 N3 1.34(3) .
C1S N1S 1.27(11) .
C1S O1S 1.30(11) .
C2S N1S 1.55(11) .
C3S N1S 1.25(10) .
N3 O24 1.330(19) .
N4 O25 1.326(19) .
N5 O26 1.36(2) .
N6 O27 1.30(2) .
O1 V6 1.571(16) .
O2 V6 1.988(17) .
O2 V5 2.024(17) .
O3 V4 1.977(16) .
O3 V6 2.027(14) .
O4 V5 1.610(16) .
O5 V5 1.982(14) .
O5 V4 2.028(16) .
O6 V4 1.609(15) .
O7 V6 1.830(13) .
O7 V1 1.839(14) .
O8 V1 1.795(13) .
O8 V5 1.853(12) .
O9 V2 1.765(18) .
O9 V6 1.873(17) .
O10 V4 2.194(13) .
O10 V2 2.216(13) .
O10 V3 2.234(14) .
O10 V5 2.242(13) .
O10 V6 2.244(14) .
O10 V1 2.256(13) .
O11 V5 1.786(16) .
O11 V3 1.851(18) .
O12 V4 1.799(16) .
O12 V2 1.846(15) .
O13 V4 1.791(18) .
O13 V3 1.816(17) .
O14 V1 1.620(13) .
O15 V2 1.997(14) .
O15 V1 2.018(15) .
O16 V1 1.980(14) .
O16 V3 2.029(15) .
O17 V2 1.588(17) .
O18 V3 2.017(18) .
O18 V2 2.028(17) .
O19 V3 1.571(19) .
O20 Tb1 2.364(14) .
O21 Tb1 2.400(16) .
O22 Tb1 2.393(12) .
O23 Tb1 2.449(14) .
O24 Tb1 2.303(14) .
O25 Tb1 2.361(13) .
O26 Tb1 2.349(16) .
O27 Tb1 2.299(15) .
V1 V5 3.020(5) .
V1 V6 3.034(5) .
V2 V6 3.017(7) .
V2 V4 3.020(5) .
V3 V4 3.006(6) .
V3 V5 3.016(7) .

loop_
_geom_torsion_atom_site_label_1
_geom_torsion_atom_site_label_2
_geom_torsion_atom_site_label_3
_geom_torsion_atom_site_label_4
_geom_torsion
_geom_torsion_site_symmetry_1
_geom_torsion_site_symmetry_4
O5 C2 C3 C4 67(3) . .
O5 C2 C3 C1 -61(3) . .
O5 C2 C3 N1 179(2) . .
O2 C1 C3 C2 64(3) . .
O2 C1 C3 C4 -67(3) . .
O2 C1 C3 N1 -174(2) . .
C2 C3 C4 O3 -62(2) . .
C1 C3 C4 O3 67(3) . .
N1 C3 C4 O3 179.3(19) . .
O18 C6 C8 C9 -60(3) . .
O18 C6 C8 N2 179(2) . .
O18 C6 C8 C7 61(3) . .
O16 C7 C8 C9 65(3) . .
O16 C7 C8 C6 -60(3) . .
O16 C7 C8 N2 -175(2) . .
C6 C8 C9 O15 61(3) . .
N2 C8 C9 O15 179(2) . .
C7 C8 C9 O15 -62(3) . .
N2 C10 C11 C12 -121(4) . .
N2 C10 C11 C16 65(6) . .
C16 C11 C12 C13 0.1(5) . .
C10 C11 C12 C13 -175(4) . .
C11 C12 C13 C14 0.2(6) . .
C12 C13 C14 C15 -0.6(15) . .
C12 C13 C14 C17 174(2) . .
C13 C14 C15 C16 0.6(17) . .
C17 C14 C15 C16 -174(2) . .
C12 C11 C16 C15 -0.1(17) . .
C10 C11 C16 C15 174(5) . .
C14 C15 C16 C11 -0.2(19) . .
C13 C14 C17 O20 -13(3) . .
C15 C14 C17 O20 162(2) . .
C13 C14 C17 O21 162(2) . .
C15 C14 C17 O21 -22(3) . .
C13 C14 C17 Tb1 -125(18) . .
C15 C14 C17 Tb1 51(19) . .
O23 C18 C19 C20 1(3) . .
O22 C18 C19 C20 175.2(16) . .
Tb1 C18 C19 C20 95(12) . .
O23 C18 C19 C24 -176.6(16) . .
O22 C18 C19 C24 -3(3) . .
Tb1 C18 C19 C24 -83(12) . .
C24 C19 C20 C21 -0.1(5) . .
C18 C19 C20 C21 -178(2) . .
C19 C20 C21 C22 0.2(6) . .
C20 C21 C22 C23 -0.6(12) . .
C20 C21 C22 C5 -168(3) . 1_665
C21 C22 C23 C24 0.9(17) . .
C5 C22 C23 C24 168(3) 1_665 .
C22 C23 C24 C19 -0.7(16) . .
C20 C19 C24 C23 0.3(11) . .
C18 C19 C24 C23 178(2) . .
N4 C25 C26 C27 -1(3) . .
C25 C26 C27 C28 1(3) . .
C25 C26 C27 C30 178(2) . .
C26 C27 C28 C29 -1(3) . .
C30 C27 C28 C29 -179(2) . .
C27 C28 C29 N4 2(4) . .
C26 C27 C30 C32 -167(2) . 4_565
C28 C27 C30 C32 11(3) . 4_565
C26 C27 C30 C33 19(3) . 4_565
C28 C27 C30 C33 -163(2) . 4_565
N6 C31 C32 C30 2(4) . 4_566
C30 C33 C34 N6 2(5) 4_566 .
N5 C35 C36 C37 -6(4) . .
C35 C36 C37 C38 2(4) . .
C35 C36 C37 C42 -176(2) . 1_655
C36 C37 C38 C39 -1(4) . .
C42 C37 C38 C39 177(3) 1_655 .
C37 C38 C39 N5 4(4) . .
N3 C40 C41 C42 1(4) . .
C40 C41 C42 C43 -2(4) . .
C40 C41 C42 C37 175(2) . 1_455
C41 C42 C43 C44 3(5) . .
C37 C42 C43 C44 -174(3) 1_455 .
C42 C43 C44 N3 -3(5) . .
C22 C5 N1 C3 -168(3) 1_445 .
C2 C3 N1 C5 63(4) . .
C4 C3 N1 C5 -176(3) . .
C1 C3 N1 C5 -60(4) . .
C11 C10 N2 C8 -179(4) . .
C9 C8 N2 C10 59(5) . .
C6 C8 N2 C10 -177(4) . .
C7 C8 N2 C10 -59(5) . .
C41 C40 N3 O24 -179(2) . .
C41 C40 N3 C44 0(4) . .
C43 C44 N3 C40 1(4) . .
C43 C44 N3 O24 -180(2) . .
C28 C29 N4 O25 175(2) . .
C28 C29 N4 C25 -2(4) . .
C26 C25 N4 O25 -175.5(19) . .
C26 C25 N4 C29 1(3) . .
C38 C39 N5 C35 -8(4) . .
C38 C39 N5 O26 -179(2) . .
C36 C35 N5 C39 9(4) . .
C36 C35 N5 O26 -180(2) . .
C32 C31 N6 O27 -177(2) . .
C32 C31 N6 C34 -2(4) . .
C33 C34 N6 O27 175(3) . .
C33 C34 N6 C31 0(4) . .
O1S C1S N1S C3S -166(9) . .
O1S C1S N1S C2S 11(11) . .
C3 C1 O2 V6 69(3) . .
C3 C1 O2 V5 -68(3) . .
C3 C4 O3 V4 67(2) . .
C3 C4 O3 V6 -73(2) . .
C3 C2 O5 V5 69(3) . .
C3 C2 O5 V4 -70(3) . .
C8 C9 O15 V2 -67(3) . .
C8 C9 O15 V1 68(3) . .
C8 C7 O16 V1 -70(2) . .
C8 C7 O16 V3 64(2) . .
C8 C6 O18 V3 -71(3) . .
C8 C6 O18 V2 67(3) . .
O21 C17 O20 Tb1 11(2) . .
C14 C17 O20 Tb1 -173(2) . .
O20 C17 O21 Tb1 -11.2(19) . .
C14 C17 O21 Tb1 173.0(19) . .
O23 C18 O22 Tb1 4.5(19) . .
C19 C18 O22 Tb1 -169.5(16) . .
O22 C18 O23 Tb1 -4.4(19) . .
C19 C18 O23 Tb1 169.7(16) . .
C40 N3 O24 Tb1 -39(3) . .
C44 N3 O24 Tb1 142(2) . .
C29 N4 O25 Tb1 114.4(18) . .
C25 N4 O25 Tb1 -69(2) . .
C39 N5 O26 Tb1 84(2) . .
C35 N5 O26 Tb1 -88(2) . .
C31 N6 O27 Tb1 -35(3) . .
C34 N6 O27 Tb1 149.8(19) . .
N6 O27 Tb1 O24 61(2) . .
N6 O27 Tb1 O26 -94(2) . .
N6 O27 Tb1 O25 137.0(19) . .
N6 O27 Tb1 O20 -28(3) . .
N6 O27 Tb1 O22 -167(2) . .
N6 O27 Tb1 O21 -17(2) . .
N6 O27 Tb1 O23 138(2) . .
N6 O27 Tb1 C17 -25(2) . .
N6 O27 Tb1 C18 166(2) . .
N3 O24 Tb1 O27 -127.8(18) . .
N3 O24 Tb1 O26 -46(2) . .
N3 O24 Tb1 O25 81.6(17) . .
N3 O24 Tb1 O20 7.3(18) . .
N3 O24 Tb1 O22 150.7(16) . .
N3 O24 Tb1 O21 -46.6(17) . .
N3 O24 Tb1 O23 156.0(18) . .
N3 O24 Tb1 C17 -18.9(18) . .
N3 O24 Tb1 C18 152.5(17) . .
N5 O26 Tb1 O27 -60.9(16) . .
N5 O26 Tb1 O24 -142.7(15) . .
N5 O26 Tb1 O25 94.3(15) . .
N5 O26 Tb1 O20 160.8(16) . .
N5 O26 Tb1 O22 23.9(15) . .
N5 O26 Tb1 O21 -142.5(17) . .
N5 O26 Tb1 O23 10.0(18) . .
N5 O26 Tb1 C17 -171.9(17) . .
N5 O26 Tb1 C18 18.6(16) . .
N4 O25 Tb1 O27 141.0(13) . .
N4 O25 Tb1 O24 -141.9(13) . .
N4 O25 Tb1 O26 17.4(13) . .
N4 O25 Tb1 O20 -49.9(12) . .
N4 O25 Tb1 O22 84.2(12) . .
N4 O25 Tb1 O21 -70.6(14) . .
N4 O25 Tb1 O23 139.8(13) . .
N4 O25 Tb1 C17 -56.1(13) . .
N4 O25 Tb1 C18 111.6(13) . .
C17 O20 Tb1 O27 6.1(16) . .
C17 O20 Tb1 O24 -82.8(13) . .
C17 O20 Tb1 O26 76.7(12) . .
C17 O20 Tb1 O25 -166.2(13) . .
C17 O20 Tb1 O22 131.7(12) . .
C17 O20 Tb1 O21 -6.9(12) . .
C17 O20 Tb1 O23 -149.3(11) . .
C17 O20 Tb1 C18 163.6(13) . .
C18 O22 Tb1 O27 -79.8(12) . .
C18 O22 Tb1 O24 4.0(14) . .
C18 O22 Tb1 O26 -168.6(12) . .
C18 O22 Tb1 O25 75.2(12) . .
C18 O22 Tb1 O20 135.5(11) . .
C18 O22 Tb1 O21 -143.9(13) . .
C18 O22 Tb1 O23 -2.5(11) . .
C18 O22 Tb1 C17 167.3(13) . .
C17 O21 Tb1 O27 -164.4(14) . .
C17 O21 Tb1 O24 104.7(13) . .
C17 O21 Tb1 O26 -75.2(13) . .
C17 O21 Tb1 O25 31.1(15) . .
C17 O21 Tb1 O20 6.4(11) . .
C17 O21 Tb1 O22 -99.5(15) . .
C17 O21 Tb1 O23 148.2(12) . .
C17 O21 Tb1 C18 -155.5(19) . .
C18 O23 Tb1 O27 95.2(12) . .
C18 O23 Tb1 O24 -172.5(12) . .
C18 O23 Tb1 O26 18.9(14) . .
C18 O23 Tb1 O25 -85.4(12) . .
C18 O23 Tb1 O20 -102.4(14) . .
C18 O23 Tb1 O22 2.5(11) . .
C18 O23 Tb1 O21 143.7(12) . .
C18 O23 Tb1 C17 -155(2) . .
O20 C17 Tb1 O27 -175.4(12) . .
O21 C17 Tb1 O27 16.3(14) . .
C14 C17 Tb1 O27 -60(18) . .
O20 C17 Tb1 O24 96.5(13) . .
O21 C17 Tb1 O24 -71.8(13) . .
C14 C17 Tb1 O24 -148(18) . .
O20 C17 Tb1 O26 -95.3(13) . .
O21 C17 Tb1 O26 96.4(14) . .
C14 C17 Tb1 O26 20(18) . .
O20 C17 Tb1 O25 13.5(13) . .
O21 C17 Tb1 O25 -154.7(12) . .
C14 C17 Tb1 O25 129(18) . .
O21 C17 Tb1 O20 -168(2) . .
C14 C17 Tb1 O20 116(19) . .
O20 C17 Tb1 O22 -71.0(16) . .
O21 C17 Tb1 O22 120.7(13) . .
C14 C17 Tb1 O22 45(19) . .
O20 C17 Tb1 O21 168(2) . .
C14 C17 Tb1 O21 -76(18) . .
O20 C17 Tb1 O23 79(3) . .
O21 C17 Tb1 O23 -89(3) . .
C14 C17 Tb1 O23 -165(17) . .
O20 C17 Tb1 C18 -46(3) . .
O21 C17 Tb1 C18 146(3) . .
C14 C17 Tb1 C18 70(19) . .
O23 C18 Tb1 O27 -79.1(12) . .
O22 C18 Tb1 O27 96.5(12) . .
C19 C18 Tb1 O27 -178(12) . .
O23 C18 Tb1 O24 7.6(12) . .
O22 C18 Tb1 O24 -176.9(11) . .
C19 C18 Tb1 O24 -91(12) . .
O23 C18 Tb1 O26 -164.5(11) . .
O22 C18 Tb1 O26 11.1(12) . .
C19 C18 Tb1 O26 97(12) . .
O23 C18 Tb1 O25 86.4(12) . .
O22 C18 Tb1 O25 -98.1(12) . .
C19 C18 Tb1 O25 -12(12) . .
O23 C18 Tb1 O20 116.8(12) . .
O22 C18 Tb1 O20 -67.6(16) . .
C19 C18 Tb1 O20 18(12) . .
O23 C18 Tb1 O22 -175.6(19) . .
C19 C18 Tb1 O22 86(12) . .
O23 C18 Tb1 O21 -88(2) . .
O22 C18 Tb1 O21 88(2) . .
C19 C18 Tb1 O21 173(11) . .
O22 C18 Tb1 O23 175.6(19) . .
C19 C18 Tb1 O23 -99(12) . .
O23 C18 Tb1 C17 149(3) . .
O22 C18 Tb1 C17 -36(3) . .
C19 C18 Tb1 C17 50(13) . .
V5 O8 V1 O14 -172.6(8) . .
V5 O8 V1 O7 83.3(8) . .
V5 O8 V1 O16 -75.2(8) . .
V5 O8 V1 O15 -4(2) . .
V5 O8 V1 O10 2.5(7) . .
V5 O8 V1 V6 50.0(7) . .
V6 O7 V1 O14 176.5(9) . .
V6 O7 V1 O8 -77.8(9) . .
V6 O7 V1 O16 23(2) . .
V6 O7 V1 O15 81.5(8) . .
V6 O7 V1 O10 3.7(7) . .
V6 O7 V1 V5 -43.3(8) . .
C7 O16 V1 O14 -41.5(17) . .
V3 O16 V1 O14 -179.4(8) . .
C7 O16 V1 O8 -145.8(17) . .
V3 O16 V1 O8 76.3(8) . .
C7 O16 V1 O7 113(2) . .
V3 O16 V1 O7 -25(2) . .
C7 O16 V1 O15 53.8(16) . .
V3 O16 V1 O15 -84.0(7) . .
C7 O16 V1 O10 132.0(17) . .
V3 O16 V1 O10 -5.9(7) . .
C7 O16 V1 V5 -179.7(16) . .
V3 O16 V1 V5 42.5(6) . .
C7 O16 V1 V6 128.1(15) . .
V3 O16 V1 V6 -9.8(10) . .
C9 O15 V1 O14 43.5(16) . .
V2 O15 V1 O14 -179.3(8) . .
C9 O15 V1 O8 -126(2) . .
V2 O15 V1 O8 12(2) . .
C9 O15 V1 O7 145.5(15) . .
V2 O15 V1 O7 -77.2(7) . .
C9 O15 V1 O16 -53.2(15) . .
V2 O15 V1 O16 84.0(7) . .
C9 O15 V1 O10 -132.0(15) . .
V2 O15 V1 O10 5.2(6) . .
C9 O15 V1 V5 -128.2(14) . .
V2 O15 V1 V5 9.0(9) . .
C9 O15 V1 V6 179.7(15) . .
V2 O15 V1 V6 -43.0(6) . .
V4 O10 V1 O14 124(47) . .
V2 O10 V1 O14 -38(5) . .
V3 O10 V1 O14 58(5) . .
V5 O10 V1 O14 142(4) . .
V6 O10 V1 O14 -123(4) . .
V4 O10 V1 O8 -20(48) . .
V2 O10 V1 O8 177.8(7) . .
V3 O10 V1 O8 -86.2(6) . .
V5 O10 V1 O8 -2.0(6) . .
V6 O10 V1 O8 93.1(6) . .
V4 O10 V1 O7 -116(48) . .
V2 O10 V1 O7 81.9(6) . .
V3 O10 V1 O7 177.8(6) . .
V5 O10 V1 O7 -97.9(6) . .
V6 O10 V1 O7 -2.8(6) . .
V4 O10 V1 O16 71(48) . .
V2 O10 V1 O16 -91.0(6) . .
V3 O10 V1 O16 5.0(5) . .
V5 O10 V1 O16 89.3(6) . .
V6 O10 V1 O16 -175.6(6) . .
V4 O10 V1 O15 157(48) . .
V2 O10 V1 O15 -4.5(5) . .
V3 O10 V1 O15 91.5(6) . .
V5 O10 V1 O15 175.8(6) . .
V6 O10 V1 O15 -89.1(5) . .
V4 O10 V1 V5 -18(48) . .
V2 O10 V1 V5 179.8(7) . .
V3 O10 V1 V5 -84.3(5) . .
V6 O10 V1 V5 95.1(5) . .
V4 O10 V1 V6 -114(48) . .
V2 O10 V1 V6 84.7(5) . .
V3 O10 V1 V6 -179.3(6) . .
V5 O10 V1 V6 -95.1(5) . .
V6 O9 V2 O17 -174.0(8) . .
V6 O9 V2 O12 82.3(8) . .
V6 O9 V2 O15 -75.5(7) . .
V6 O9 V2 O18 -5(2) . .
V6 O9 V2 O10 3.0(7) . .
V6 O9 V2 V4 49.4(6) . .
V4 O12 V2 O17 175.0(12) . .
V4 O12 V2 O9 -78.8(11) . .
V4 O12 V2 O15 22(3) . .
V4 O12 V2 O18 81.3(11) . .
V4 O12 V2 O10 3.2(9) . .
V4 O12 V2 V6 -44.0(9) . .
C9 O15 V2 O17 -38.8(17) . .
V1 O15 V2 O17 -177.6(10) . .
C9 O15 V2 O9 -143.7(15) . .
V1 O15 V2 O9 77.5(8) . .
C9 O15 V2 O12 115(2) . .
V1 O15 V2 O12 -24(2) . .
C9 O15 V2 O18 55.0(15) . .
V1 O15 V2 O18 -83.8(8) . .
C9 O15 V2 O10 133.5(15) . .
V1 O15 V2 O10 -5.3(6) . .
C9 O15 V2 V6 -178.0(14) . .
V1 O15 V2 V6 43.2(6) . .
C9 O15 V2 V4 129.3(13) . .
V1 O15 V2 V4 -9.5(9) . .
C6 O18 V2 O17 40.0(19) . .
V3 O18 V2 O17 -177.6(9) . .
C6 O18 V2 O9 -129(2) . .
V3 O18 V2 O9 13(2) . .
C6 O18 V2 O12 141.7(18) . .
V3 O18 V2 O12 -75.9(8) . .
C6 O18 V2 O15 -57.9(18) . .
V3 O18 V2 O15 84.6(8) . .
C6 O18 V2 O10 -137.5(18) . .
V3 O18 V2 O10 4.9(6) . .
C6 O18 V2 V6 -132.7(17) . .
V3 O18 V2 V6 9.7(9) . .
C6 O18 V2 V4 175.3(18) . .
V3 O18 V2 V4 -42.3(6) . .
V4 O10 V2 O17 -107(5) . .
V3 O10 V2 O17 -22(6) . .
V5 O10 V2 O17 84(33) . .
V6 O10 V2 O17 157(5) . .
V1 O10 V2 O17 73(5) . .
V4 O10 V2 O9 93.6(6) . .
V3 O10 V2 O9 178.7(6) . .
V5 O10 V2 O9 -76(32) . .
V6 O10 V2 O9 -2.3(5) . .
V1 O10 V2 O9 -86.7(6) . .
V4 O10 V2 O12 -2.4(7) . .
V3 O10 V2 O12 82.7(7) . .
V5 O10 V2 O12 -172(100) . .
V6 O10 V2 O12 -98.3(7) . .
V1 O10 V2 O12 177.3(8) . .
V4 O10 V2 O15 -175.3(6) . .
V3 O10 V2 O15 -90.1(6) . .
V5 O10 V2 O15 15(32) . .
V6 O10 V2 O15 88.9(5) . .
V1 O10 V2 O15 4.5(5) . .
V4 O10 V2 O18 -89.3(6) . .
V3 O10 V2 O18 -4.2(5) . .
V5 O10 V2 O18 101(32) . .
V6 O10 V2 O18 174.8(6) . .
V1 O10 V2 O18 90.4(6) . .
V4 O10 V2 V6 95.9(5) . .
V3 O10 V2 V6 -179.0(7) . .
V5 O10 V2 V6 -73(32) . .
V1 O10 V2 V6 -84.4(4) . .
V3 O10 V2 V4 85.1(5) . .
V5 O10 V2 V4 -169(100) . .
V6 O10 V2 V4 -95.9(5) . .
V1 O10 V2 V4 179.7(7) . .
V4 O13 V3 O19 -169.8(12) . .
V4 O13 V3 O11 82.5(10) . .
V4 O13 V3 O18 -75.1(10) . .
V4 O13 V3 O16 -4(3) . .
V4 O13 V3 O10 2.1(9) . .
V4 O13 V3 V5 49.9(9) . .
V5 O11 V3 O19 174.3(10) . .
V5 O11 V3 O13 -78.0(9) . .
V5 O11 V3 O18 18(2) . .
V5 O11 V3 O16 79.1(8) . .
V5 O11 V3 O10 1.3(7) . .
V5 O11 V3 V4 -45.0(7) . .
C6 O18 V3 O19 -37.2(19) . .
V2 O18 V3 O19 -179.0(10) . .
C6 O18 V3 O13 -143.3(17) . .
V2 O18 V3 O13 74.9(8) . .
C6 O18 V3 O11 120(2) . .
V2 O18 V3 O11 -22(2) . .
C6 O18 V3 O16 58.4(17) . .
V2 O18 V3 O16 -83.4(7) . .
C6 O18 V3 O10 137.0(17) . .
V2 O18 V3 O10 -4.9(6) . .
C6 O18 V3 V4 -175.7(17) . .
V2 O18 V3 V4 42.5(6) . .
C6 O18 V3 V5 132.0(15) . .
V2 O18 V3 V5 -9.9(10) . .
C7 O16 V3 O19 40.9(18) . .
V1 O16 V3 O19 178.4(11) . .
C7 O16 V3 O13 -125(2) . .
V1 O16 V3 O13 12(2) . .
C7 O16 V3 O11 146.8(15) . .
V1 O16 V3 O11 -75.7(8) . .
C7 O16 V3 O18 -53.1(15) . .
V1 O16 V3 O18 84.4(8) . .
C7 O16 V3 O10 -131.5(15) . .
V1 O16 V3 O10 6.0(7) . .
C7 O16 V3 V4 -127.9(14) . .
V1 O16 V3 V4 9.6(10) . .
C7 O16 V3 V5 179.9(15) . .
V1 O16 V3 V5 -42.6(6) . .
V4 O10 V3 O19 126(6) . .
V2 O10 V3 O19 41(6) . .
V5 O10 V3 O19 -138(6) . .
V6 O10 V3 O19 -86(30) . .
V1 O10 V3 O19 -54(6) . .
V4 O10 V3 O13 -1.6(6) . .
V2 O10 V3 O13 -87.6(7) . .
V5 O10 V3 O13 93.7(7) . .
V6 O10 V3 O13 146(29) . .
V1 O10 V3 O13 177.6(7) . .
V4 O10 V3 O11 -96.3(6) . .
V2 O10 V3 O11 177.8(7) . .
V5 O10 V3 O11 -1.0(6) . .
V6 O10 V3 O11 51(29) . .
V1 O10 V3 O11 83.0(6) . .
V4 O10 V3 O18 90.2(6) . .
V2 O10 V3 O18 4.2(6) . .
V5 O10 V3 O18 -174.5(6) . .
V6 O10 V3 O18 -123(29) . .
V1 O10 V3 O18 -90.5(6) . .
V4 O10 V3 O16 175.8(6) . .
V2 O10 V3 O16 89.9(6) . .
V5 O10 V3 O16 -88.9(6) . .
V6 O10 V3 O16 -37(29) . .
V1 O10 V3 O16 -4.9(6) . .
V2 O10 V3 V4 -86.0(5) . .
V5 O10 V3 V4 95.3(4) . .
V6 O10 V3 V4 147(29) . .
V1 O10 V3 V4 179.2(7) . .
V4 O10 V3 V5 -95.3(4) . .
V2 O10 V3 V5 178.7(7) . .
V6 O10 V3 V5 52(29) . .
V1 O10 V3 V5 83.9(5) . .
V3 O13 V4 O6 -174.7(10) . .
V3 O13 V4 O12 78.8(10) . .
V3 O13 V4 O3 -21(3) . .
V3 O13 V4 O5 -80.2(9) . .
V3 O13 V4 O10 -2.1(9) . .
V3 O13 V4 V2 44.4(9) . .
V2 O12 V4 O6 171.7(11) . .
V2 O12 V4 O13 -84.1(11) . .
V2 O12 V4 O3 74.6(10) . .
V2 O12 V4 O5 7(3) . .
V2 O12 V4 O10 -3.2(9) . .
V2 O12 V4 V3 -51.0(9) . .
C4 O3 V4 O6 37.1(18) . .
V6 O3 V4 O6 178.8(9) . .
C4 O3 V4 O13 -117(2) . .
V6 O3 V4 O13 25(2) . .
C4 O3 V4 O12 142.6(17) . .
V6 O3 V4 O12 -75.8(9) . .
C4 O3 V4 O5 -57.0(17) . .
V6 O3 V4 O5 84.7(8) . .
C4 O3 V4 O10 -136.1(17) . .
V6 O3 V4 O10 5.6(7) . .
C4 O3 V4 V3 -131.1(15) . .
V6 O3 V4 V3 10.6(10) . .
C4 O3 V4 V2 176.1(17) . .
V6 O3 V4 V2 -42.2(6) . .
C2 O5 V4 O6 -39.3(17) . .
V5 O5 V4 O6 177.3(9) . .
C2 O5 V4 O13 -141.8(16) . .
V5 O5 V4 O13 74.9(8) . .
C2 O5 V4 O12 126(2) . .
V5 O5 V4 O12 -18(3) . .
C2 O5 V4 O3 56.8(16) . .
V5 O5 V4 O3 -86.5(7) . .
C2 O5 V4 O10 136.2(16) . .
V5 O5 V4 O10 -7.2(6) . .
C2 O5 V4 V3 -175.4(16) . .
V5 O5 V4 V3 41.2(6) . .
C2 O5 V4 V2 130.6(15) . .
V5 O5 V4 V2 -12.8(9) . .
V2 O10 V4 O6 -142(5) . .
V3 O10 V4 O6 122(5) . .
V5 O10 V4 O6 38(5) . .
V6 O10 V4 O6 -57(5) . .
V1 O10 V4 O6 57(49) . .
V2 O10 V4 O13 97.6(7) . .
V3 O10 V4 O13 1.6(6) . .
V5 O10 V4 O13 -82.7(7) . .
V6 O10 V4 O13 -177.7(7) . .
V1 O10 V4 O13 -64(48) . .
V2 O10 V4 O12 2.5(7) . .
V3 O10 V4 O12 -93.5(7) . .
V5 O10 V4 O12 -177.8(8) . .
V6 O10 V4 O12 87.2(7) . .
V1 O10 V4 O12 -159(48) . .
V2 O10 V4 O3 -89.5(6) . .
V3 O10 V4 O3 174.6(6) . .
V5 O10 V4 O3 90.3(6) . .
V6 O10 V4 O3 -4.8(6) . .
V1 O10 V4 O3 109(48) . .
V2 O10 V4 O5 -173.7(6) . .
V3 O10 V4 O5 90.3(5) . .
V5 O10 V4 O5 6.0(5) . .
V6 O10 V4 O5 -89.0(6) . .
V1 O10 V4 O5 24(48) . .
V2 O10 V4 V3 95.9(5) . .
V5 O10 V4 V3 -84.3(5) . .
V6 O10 V4 V3 -179.3(7) . .
V1 O10 V4 V3 -66(48) . .
V3 O10 V4 V2 -95.9(5) . .
V5 O10 V4 V2 179.8(7) . .
V6 O10 V4 V2 84.7(5) . .
V1 O10 V4 V2 -162(100) . .
O19 V3 V4 O6 22.5(17) . .
O13 V3 V4 O6 7.6(14) . .
O11 V3 V4 O6 -90.4(11) . .
O18 V3 V4 O6 109.9(11) . .
O16 V3 V4 O6 -174.5(11) . .
O10 V3 V4 O6 -169.6(11) . .
V5 V3 V4 O6 -115.6(10) . .
O19 V3 V4 O13 14.9(16) . .
O11 V3 V4 O13 -98.0(11) . .
O18 V3 V4 O13 102.3(11) . .
O16 V3 V4 O13 178.0(12) . .
O10 V3 V4 O13 -177.1(12) . .
V5 V3 V4 O13 -123.2(10) . .
O19 V3 V4 O12 -86.5(14) . .
O13 V3 V4 O12 -101.4(12) . .
O11 V3 V4 O12 160.6(7) . .
O18 V3 V4 O12 0.9(7) . .
O16 V3 V4 O12 76.5(8) . .
O10 V3 V4 O12 81.4(7) . .
V5 V3 V4 O12 135.4(6) . .
O19 V3 V4 O3 -174.5(14) . .
O13 V3 V4 O3 170.6(12) . .
O11 V3 V4 O3 72.6(8) . .
O18 V3 V4 O3 -87.1(8) . .
O16 V3 V4 O3 -11.4(9) . .
O10 V3 V4 O3 -6.5(7) . .
V5 V3 V4 O3 47.4(6) . .
O19 V3 V4 O5 111.4(14) . .
O13 V3 V4 O5 96.5(11) . .
O11 V3 V4 O5 -1.5(6) . .
O18 V3 V4 O5 -161.2(6) . .
O16 V3 V4 O5 -85.6(7) . .
O10 V3 V4 O5 -80.7(6) . .
V5 V3 V4 O5 -26.7(4) . .
O19 V3 V4 O10 -167.9(14) . .
O13 V3 V4 O10 177.1(12) . .
O11 V3 V4 O10 79.2(7) . .
O18 V3 V4 O10 -80.5(6) . .
O16 V3 V4 O10 -4.9(7) . .
V5 V3 V4 O10 54.0(5) . .
O19 V3 V4 V2 -115.3(13) . .
O13 V3 V4 V2 -130.2(11) . .
O11 V3 V4 V2 131.9(5) . .
O18 V3 V4 V2 -27.9(5) . .
O16 V3 V4 V2 47.8(6) . .
O10 V3 V4 V2 52.7(5) . .
V5 V3 V4 V2 106.64(16) . .
O17 V2 V4 O6 -19.4(17) . .
O9 V2 V4 O6 89.5(12) . .
O12 V2 V4 O6 -12.4(16) . .
O15 V2 V4 O6 177.6(12) . .
O18 V2 V4 O6 -106.8(12) . .
O10 V2 V4 O6 171.9(12) . .
V6 V2 V4 O6 118.1(11) . .
O17 V2 V4 O13 90.0(14) . .
O9 V2 V4 O13 -161.1(8) . .
O12 V2 V4 O13 97.0(13) . .
O15 V2 V4 O13 -73.0(8) . .
O18 V2 V4 O13 2.6(8) . .
O10 V2 V4 O13 -78.7(8) . .
V6 V2 V4 O13 -132.5(6) . .
O17 V2 V4 O12 -7.0(17) . .
O9 V2 V4 O12 101.9(12) . .
O15 V2 V4 O12 -170.0(13) . .
O18 V2 V4 O12 -94.4(12) . .
O10 V2 V4 O12 -175.7(12) . .
V6 V2 V4 O12 130.5(11) . .
O17 V2 V4 O3 -109.8(13) . .
O9 V2 V4 O3 -1.0(7) . .
O12 V2 V4 O3 -102.9(12) . .
O15 V2 V4 O3 87.1(8) . .
O18 V2 V4 O3 162.7(7) . .
O10 V2 V4 O3 81.4(7) . .
V6 V2 V4 O3 27.6(5) . .
O17 V2 V4 O5 176.2(13) . .
O9 V2 V4 O5 -75.0(7) . .
O12 V2 V4 O5 -176.9(13) . .
O15 V2 V4 O5 13.1(8) . .
O18 V2 V4 O5 88.7(7) . .
O10 V2 V4 O5 7.4(7) . .
V6 V2 V4 O5 -46.4(6) . .
O17 V2 V4 O10 168.7(14) . .
O9 V2 V4 O10 -82.4(7) . .
O12 V2 V4 O10 175.7(12) . .
O15 V2 V4 O10 5.7(7) . .
O18 V2 V4 O10 81.3(7) . .
V6 V2 V4 O10 -53.8(5) . .
O17 V2 V4 V3 115.2(13) . .
O9 V2 V4 V3 -136.0(5) . .
O12 V2 V4 V3 122.1(11) . .
O15 V2 V4 V3 -47.9(6) . .
O18 V2 V4 V3 27.7(5) . .
O10 V2 V4 V3 -53.6(5) . .
V6 V2 V4 V3 -107.38(18) . .
V3 O11 V5 O4 173.4(9) . .
V3 O11 V5 O8 -82.1(9) . .
V3 O11 V5 O5 76.1(8) . .
V3 O11 V5 O2 7(2) . .
V3 O11 V5 O10 -1.3(7) . .
V3 O11 V5 V1 -49.3(7) . .
V1 O8 V5 O4 -176.4(10) . .
V1 O8 V5 O11 78.9(9) . .
V1 O8 V5 O5 -23(2) . .
V1 O8 V5 O2 -80.0(9) . .
V1 O8 V5 O10 -2.6(8) . .
V1 O8 V5 V3 44.6(7) . .
C2 O5 V5 O4 40.3(17) . .
V4 O5 V5 O4 -178.3(10) . .
C2 O5 V5 O11 143.7(16) . .
V4 O5 V5 O11 -74.9(8) . .
C2 O5 V5 O8 -114(2) . .
V4 O5 V5 O8 28(2) . .
C2 O5 V5 O2 -56.1(15) . .
V4 O5 V5 O2 85.3(8) . .
C2 O5 V5 O10 -134.4(16) . .
V4 O5 V5 O10 7.0(6) . .
C2 O5 V5 V3 177.6(15) . .
V4 O5 V5 V3 -41.0(6) . .
C2 O5 V5 V1 -129.0(14) . .
V4 O5 V5 V1 12.4(9) . .
C1 O2 V5 O4 -41.4(18) . .
V6 O2 V5 O4 178.7(8) . .
C1 O2 V5 O11 125(2) . .
V6 O2 V5 O11 -15(2) . .
C1 O2 V5 O8 -144.1(18) . .
V6 O2 V5 O8 76.1(7) . .
C1 O2 V5 O5 54.7(17) . .
V6 O2 V5 O5 -85.2(7) . .
C1 O2 V5 O10 133.7(18) . .
V6 O2 V5 O10 -6.2(6) . .
C1 O2 V5 V3 130.0(16) . .
V6 O2 V5 V3 -9.9(8) . .
C1 O2 V5 V1 -177.5(17) . .
V6 O2 V5 V1 42.7(5) . .
V4 O10 V5 O4 -51(6) . .
V2 O10 V5 O4 118(31) . .
V3 O10 V5 O4 -136(6) . .
V6 O10 V5 O4 45(6) . .
V1 O10 V5 O4 129(6) . .
V4 O10 V5 O11 86.0(6) . .
V2 O10 V5 O11 -105(32) . .
V3 O10 V5 O11 1.0(6) . .
V6 O10 V5 O11 -178.0(7) . .
V1 O10 V5 O11 -93.7(6) . .
V4 O10 V5 O8 -178.4(7) . .
V2 O10 V5 O8 -9(32) . .
V3 O10 V5 O8 96.6(6) . .
V6 O10 V5 O8 -82.4(6) . .
V1 O10 V5 O8 1.9(6) . .
V4 O10 V5 O5 -6.2(6) . .
V2 O10 V5 O5 163(32) . .
V3 O10 V5 O5 -91.2(6) . .
V6 O10 V5 O5 89.8(6) . .
V1 O10 V5 O5 174.1(6) . .
V4 O10 V5 O2 -90.8(6) . .
V2 O10 V5 O2 79(32) . .
V3 O10 V5 O2 -175.8(5) . .
V6 O10 V5 O2 5.2(5) . .
V1 O10 V5 O2 89.4(5) . .
V4 O10 V5 V3 85.0(5) . .
V2 O10 V5 V3 -106(32) . .
V6 O10 V5 V3 -179.0(7) . .
V1 O10 V5 V3 -94.7(5) . .
V4 O10 V5 V1 179.7(7) . .
V2 O10 V5 V1 -11(32) . .
V3 O10 V5 V1 94.7(5) . .
V6 O10 V5 V1 -84.3(4) . .
O19 V3 V5 O4 -17.9(15) . .
O13 V3 V5 O4 92.2(11) . .
O11 V3 V5 O4 -9.5(13) . .
O18 V3 V5 O4 178.8(11) . .
O16 V3 V5 O4 -106.5(10) . .
O10 V3 V5 O4 172.2(10) . .
V4 V3 V5 O4 119.6(9) . .
O19 V3 V5 O11 -8.3(15) . .
O13 V3 V5 O11 101.7(10) . .
O18 V3 V5 O11 -171.7(11) . .
O16 V3 V5 O11 -96.9(10) . .
O10 V3 V5 O11 -178.2(10) . .
V4 V3 V5 O11 129.1(9) . .
O19 V3 V5 O8 90.6(13) . .
O13 V3 V5 O8 -159.3(7) . .
O11 V3 V5 O8 99.0(10) . .
O18 V3 V5 O8 -72.7(7) . .
O16 V3 V5 O8 2.0(6) . .
O10 V3 V5 O8 -79.3(6) . .
V4 V3 V5 O8 -131.9(5) . .
O19 V3 V5 O5 -110.1(12) . .
O13 V3 V5 O5 -0.1(6) . .
O11 V3 V5 O5 -101.8(10) . .
O18 V3 V5 O5 86.5(7) . .
O16 V3 V5 O5 161.3(6) . .
O10 V3 V5 O5 80.0(6) . .
V4 V3 V5 O5 27.3(4) . .
O19 V3 V5 O2 174.8(12) . .
O13 V3 V5 O2 -75.1(7) . .
O11 V3 V5 O2 -176.8(10) . .
O18 V3 V5 O2 11.5(8) . .
O16 V3 V5 O2 86.2(6) . .
O10 V3 V5 O2 4.9(6) . .
V4 V3 V5 O2 -47.7(5) . .
O19 V3 V5 O10 169.9(13) . .
O13 V3 V5 O10 -80.1(7) . .
O11 V3 V5 O10 178.2(10) . .
O18 V3 V5 O10 6.6(7) . .
O16 V3 V5 O10 81.3(6) . .
V4 V3 V5 O10 -52.6(5) . .
O19 V3 V5 V1 115.7(12) . .
O13 V3 V5 V1 -134.2(5) . .
O11 V3 V5 V1 124.1(9) . .
O18 V3 V5 V1 -47.6(6) . .
O16 V3 V5 V1 27.1(4) . .
O10 V3 V5 V1 -54.2(5) . .
V4 V3 V5 V1 -106.83(14) . .
O14 V1 V5 O4 16.0(15) . .
O8 V1 V5 O4 5.1(14) . .
O7 V1 V5 O4 -93.1(13) . .
O16 V1 V5 O4 107.1(13) . .
O15 V1 V5 O4 -176.5(13) . .
O10 V1 V5 O4 -171.5(13) . .
V6 V1 V5 O4 -118.0(12) . .
O14 V1 V5 O11 -90.8(11) . .
O8 V1 V5 O11 -101.7(10) . .
O7 V1 V5 O11 160.1(8) . .
O16 V1 V5 O11 0.4(8) . .
O15 V1 V5 O11 76.7(8) . .
O10 V1 V5 O11 81.7(8) . .
V6 V1 V5 O11 135.2(6) . .
O14 V1 V5 O8 10.9(12) . .
O7 V1 V5 O8 -98.2(10) . .
O16 V1 V5 O8 102.0(10) . .
O15 V1 V5 O8 178.4(10) . .
O10 V1 V5 O8 -176.6(10) . .
V6 V1 V5 O8 -123.1(9) . .
O14 V1 V5 O5 -179.6(10) . .
O8 V1 V5 O5 169.5(11) . .
O7 V1 V5 O5 71.3(8) . .
O16 V1 V5 O5 -88.4(8) . .
O15 V1 V5 O5 -12.1(8) . .
O10 V1 V5 O5 -7.1(7) . .
V6 V1 V5 O5 46.4(6) . .
O14 V1 V5 O2 106.9(10) . .
O8 V1 V5 O2 96.0(10) . .
O7 V1 V5 O2 -2.2(7) . .
O16 V1 V5 O2 -162.0(7) . .
O15 V1 V5 O2 -85.6(7) . .
O10 V1 V5 O2 -80.6(7) . .
V6 V1 V5 O2 -27.1(5) . .
O14 V1 V5 O10 -172.5(10) . .
O8 V1 V5 O10 176.6(10) . .
O7 V1 V5 O10 78.4(7) . .
O16 V1 V5 O10 -81.4(7) . .
O15 V1 V5 O10 -5.0(7) . .
V6 V1 V5 O10 53.5(5) . .
O14 V1 V5 V3 -118.9(9) . .
O8 V1 V5 V3 -129.8(9) . .
O7 V1 V5 V3 132.0(5) . .
O16 V1 V5 V3 -27.8(5) . .
O15 V1 V5 V3 48.6(5) . .
O10 V1 V5 V3 53.6(5) . .
V6 V1 V5 V3 107.05(18) . .
V1 O7 V6 O1 174.5(10) . .
V1 O7 V6 O9 -83.1(9) . .
V1 O7 V6 O2 73.7(9) . .
V1 O7 V6 O3 3(2) . .
V1 O7 V6 O10 -3.7(8) . .
V1 O7 V6 V2 -50.9(7) . .
V2 O9 V6 O1 -176.7(8) . .
V2 O9 V6 O7 78.4(8) . .
V2 O9 V6 O2 -18.3(19) . .
V2 O9 V6 O3 -79.2(8) . .
V2 O9 V6 O10 -3.0(7) . .
V2 O9 V6 V1 44.4(6) . .
C1 O2 V6 O1 40.6(18) . .
V5 O2 V6 O1 -179.9(8) . .
C1 O2 V6 O7 144.9(17) . .
V5 O2 V6 O7 -75.6(7) . .
C1 O2 V6 O9 -118(2) . .
V5 O2 V6 O9 21.7(18) . .
C1 O2 V6 O3 -56.4(17) . .
V5 O2 V6 O3 83.1(7) . .
C1 O2 V6 O10 -133.4(17) . .
V5 O2 V6 O10 6.2(6) . .
C1 O2 V6 V2 -129.8(16) . .
V5 O2 V6 V2 9.7(8) . .
C1 O2 V6 V1 178.1(17) . .
V5 O2 V6 V1 -42.4(5) . .
C4 O3 V6 O1 -40.8(17) . .
V4 O3 V6 O1 176.0(10) . .
C4 O3 V6 O7 131(2) . .
V4 O3 V6 O7 -12(2) . .
C4 O3 V6 O9 -141.7(15) . .
V4 O3 V6 O9 75.0(8) . .
C4 O3 V6 O2 58.7(15) . .
V4 O3 V6 O2 -84.5(9) . .
C4 O3 V6 O10 137.7(15) . .
V4 O3 V6 O10 -5.5(7) . .
C4 O3 V6 V2 -174.4(15) . .
V4 O3 V6 V2 42.3(7) . .
C4 O3 V6 V1 132.9(14) . .
V4 O3 V6 V1 -10.4(10) . .
V4 O10 V6 O1 18(9) . .
V2 O10 V6 O1 104(9) . .
V3 O10 V6 O1 -129(28) . .
V5 O10 V6 O1 -77(9) . .
V1 O10 V6 O1 -161(9) . .
V4 O10 V6 O7 -177.9(7) . .
V2 O10 V6 O7 -92.0(6) . .
V3 O10 V6 O7 35(29) . .
V5 O10 V6 O7 86.7(6) . .
V1 O10 V6 O7 2.8(6) . .
V4 O10 V6 O9 -83.7(6) . .
V2 O10 V6 O9 2.2(5) . .
V3 O10 V6 O9 129(29) . .
V5 O10 V6 O9 -179.1(6) . .
V1 O10 V6 O9 97.0(5) . .
V4 O10 V6 O2 90.1(5) . .
V2 O10 V6 O2 176.0(6) . .
V3 O10 V6 O2 -57(29) . .
V5 O10 V6 O2 -5.2(5) . .
V1 O10 V6 O2 -89.1(5) . .
V4 O10 V6 O3 4.7(6) . .
V2 O10 V6 O3 90.6(6) . .
V3 O10 V6 O3 -142(29) . .
V5 O10 V6 O3 -90.6(6) . .
V1 O10 V6 O3 -174.6(6) . .
V4 O10 V6 V2 -85.9(5) . .
V3 O10 V6 V2 127(29) . .
V5 O10 V6 V2 178.7(7) . .
V1 O10 V6 V2 94.8(4) . .
V4 O10 V6 V1 179.2(7) . .
V2 O10 V6 V1 -94.8(4) . .
V3 O10 V6 V1 32(29) . .
V5 O10 V6 V1 83.9(5) . .
O17 V2 V6 O1 13.5(14) . .
O9 V2 V6 O1 4.5(11) . .
O12 V2 V6 O1 -94.5(11) . .
O15 V2 V6 O1 106.3(10) . .
O18 V2 V6 O1 -177.7(10) . .
O10 V2 V6 O1 -171.5(10) . .
V4 V2 V6 O1 -119.3(9) . .
O17 V2 V6 O7 -92.2(11) . .
O9 V2 V6 O7 -101.2(9) . .
O12 V2 V6 O7 159.8(7) . .
O15 V2 V6 O7 0.6(6) . .
O18 V2 V6 O7 76.5(7) . .
O10 V2 V6 O7 82.8(6) . .
V4 V2 V6 O7 134.9(4) . .
O17 V2 V6 O9 9.0(12) . .
O12 V2 V6 O9 -99.0(10) . .
O15 V2 V6 O9 101.8(9) . .
O18 V2 V6 O9 177.8(10) . .
O10 V2 V6 O9 -176.0(9) . .
V4 V2 V6 O9 -123.8(8) . .
O17 V2 V6 O2 -179.7(11) . .
O9 V2 V6 O2 171.3(9) . .
O12 V2 V6 O2 72.3(8) . .
O15 V2 V6 O2 -86.9(6) . .
O18 V2 V6 O2 -11.0(8) . .
O10 V2 V6 O2 -4.7(7) . .
V4 V2 V6 O2 47.4(5) . .
O17 V2 V6 O3 105.9(11) . .
O9 V2 V6 O3 96.9(9) . .
O12 V2 V6 O3 -2.0(7) . .
O15 V2 V6 O3 -161.3(6) . .
O18 V2 V6 O3 -85.3(7) . .
O10 V2 V6 O3 -79.1(6) . .
V4 V2 V6 O3 -26.9(4) . .
O17 V2 V6 O10 -175.0(11) . .
O9 V2 V6 O10 176.0(9) . .
O12 V2 V6 O10 77.0(7) . .
O15 V2 V6 O10 -82.2(6) . .
O18 V2 V6 O10 -6.2(7) . .
V4 V2 V6 O10 52.2(5) . .
O17 V2 V6 V1 -120.9(10) . .
O9 V2 V6 V1 -129.9(8) . .
O12 V2 V6 V1 131.1(6) . .
O15 V2 V6 V1 -28.1(4) . .
O18 V2 V6 V1 47.9(6) . .
O10 V2 V6 V1 54.1(5) . .
V4 V2 V6 V1 106.25(15) . .
O14 V1 V6 O1 -13.0(16) . .
O8 V1 V6 O1 94.7(13) . .
O7 V1 V6 O1 -8.0(15) . .
O16 V1 V6 O1 -177.9(13) . .
O15 V1 V6 O1 -102.0(13) . .
O10 V1 V6 O1 176.9(13) . .
V5 V1 V6 O1 123.2(13) . .
O14 V1 V6 O7 -5.0(12) . .
O8 V1 V6 O7 102.7(10) . .
O16 V1 V6 O7 -169.8(11) . .
O15 V1 V6 O7 -94.0(10) . .
O10 V1 V6 O7 -175.0(10) . .
V5 V1 V6 O7 131.3(9) . .
O14 V1 V6 O9 92.3(10) . .
O8 V1 V6 O9 -160.0(6) . .
O7 V1 V6 O9 97.2(10) . .
O16 V1 V6 O9 -72.6(7) . .
O15 V1 V6 O9 3.3(6) . .
O10 V1 V6 O9 -77.8(6) . .
V5 V1 V6 O9 -131.5(5) . .
O14 V1 V6 O2 -108.6(10) . .
O8 V1 V6 O2 -0.9(7) . .
O7 V1 V6 O2 -103.7(10) . .
O16 V1 V6 O2 86.5(7) . .
O15 V1 V6 O2 162.4(6) . .
O10 V1 V6 O2 81.3(6) . .
V5 V1 V6 O2 27.6(5) . .
O14 V1 V6 O3 176.4(10) . .
O8 V1 V6 O3 -75.9(8) . .
O7 V1 V6 O3 -178.6(11) . .
O16 V1 V6 O3 11.5(9) . .
O15 V1 V6 O3 87.4(7) . .
O10 V1 V6 O3 6.3(7) . .
V5 V1 V6 O3 -47.4(6) . .
O14 V1 V6 O10 170.1(10) . .
O8 V1 V6 O10 -82.2(6) . .
O7 V1 V6 O10 175.0(10) . .
O16 V1 V6 O10 5.2(7) . .
O15 V1 V6 O10 81.0(6) . .
V5 V1 V6 O10 -53.7(4) . .
O14 V1 V6 V2 116.9(9) . .
O8 V1 V6 V2 -135.4(5) . .
O7 V1 V6 V2 121.8(9) . .
O16 V1 V6 V2 -48.0(6) . .
O15 V1 V6 V2 27.9(4) . .
O10 V1 V6 V2 -53.2(4) . .
V5 V1 V6 V2 -106.86(16) . .
